data_7128943
loop_
_publ_author_name
'Yan, Hang'
'Jia, Shi-Kun'
'Geng, Yu-Huan'
'Han, Jiao-Jiao'
'Hua, Yuan-Zhao'
'Wang, Min-Can'

_publ_section_title
;
 Dinuclear zinc-catalyzed asymmetric Friedel-Crafts alkylation/cyclization
 of 3-aminophenols with \a,\a-dicyanoolefins.
;
_journal_issue 77
_journal_name_full 'Chemical communications (Cambridge, England)'
_journal_page_first 9854
_journal_page_last 9857
_journal_paper_doi 10.1039/d1cc04177k
_journal_volume 57
_journal_year 2021
_chemical_formula_sum 'C31 H24 N4 O2'
_chemical_formula_weight 484.54
_space_group_crystal_system orthorhombic
_space_group_IT_number 19
_space_group_name_Hall 'P 2ac 2ab'
_space_group_name_H-M_alt 'P 21 21 21'
_atom_sites_solution_hydrogens mixed
_audit_creation_method SHELXL-2014/7
_audit_update_record
;
2021-01-16 deposited with the CCDC.	2021-08-27 downloaded from the CCDC.
;
_cell_angle_alpha 90
_cell_angle_beta 90
_cell_angle_gamma 90
_cell_formula_units_Z 4
_cell_length_a 9.4348(4)
_cell_length_b 10.8834(5)
_cell_length_c 24.5503(9)
_cell_measurement_temperature 293(2)
_cell_volume 2520.89(18)
_computing_structure_refinement 'SHELXL-2014/7 (Sheldrick, 2014)'
_diffrn_ambient_temperature 293(2)
_diffrn_measured_fraction_theta_full 1.000
_diffrn_measured_fraction_theta_max 1.000
_diffrn_radiation_type CuK\a
_diffrn_radiation_wavelength 1.54184
_diffrn_reflns_av_R_equivalents 0.0409
_diffrn_reflns_av_unetI/netI 0.0270
_diffrn_reflns_Laue_measured_fraction_full 1.000
_diffrn_reflns_Laue_measured_fraction_max 1.000
_diffrn_reflns_limit_h_max 11
_diffrn_reflns_limit_h_min -11
_diffrn_reflns_limit_k_max 12
_diffrn_reflns_limit_k_min -13
_diffrn_reflns_limit_l_max 29
_diffrn_reflns_limit_l_min -24
_diffrn_reflns_number 22349
_diffrn_reflns_point_group_measured_fraction_full 1.000
_diffrn_reflns_point_group_measured_fraction_max 1.000
_diffrn_reflns_theta_full 67.077
_diffrn_reflns_theta_max 67.077
_diffrn_reflns_theta_min 3.601
_exptl_absorpt_coefficient_mu 0.651
_exptl_crystal_density_diffrn 1.277
_exptl_crystal_F_000 1016
_exptl_crystal_size_max 0.150
_exptl_crystal_size_mid 0.120
_exptl_crystal_size_min 0.100
_refine_diff_density_max 0.139
_refine_diff_density_min -0.209
_refine_diff_density_rms 0.044
_refine_ls_abs_structure_details
;
 Flack x determined using 1568 quotients [(I+)-(I-)]/[(I+)+(I-)]
 (Parsons, Flack and Wagner, Acta Cryst. B69 (2013) 249-259).
;
_refine_ls_abs_structure_Flack 0.19(15)
_refine_ls_extinction_method none
_refine_ls_goodness_of_fit_ref 1.053
_refine_ls_hydrogen_treatment mixed
_refine_ls_matrix_type full
_refine_ls_number_parameters 346
_refine_ls_number_reflns 4490
_refine_ls_number_restraints 1
_refine_ls_restrained_S_all 1.053
_refine_ls_R_factor_all 0.0472
_refine_ls_R_factor_gt 0.0404
_refine_ls_shift/su_max 0.000
_refine_ls_shift/su_mean 0.000
_refine_ls_structure_factor_coef Fsqd
_refine_ls_weighting_details 'w=1/[\s^2^(Fo^2^)+(0.0582P)^2^+0.1303P] where P=(Fo^2^+2Fc^2^)/3'
_refine_ls_weighting_scheme calc
_refine_ls_wR_factor_gt 0.0993
_refine_ls_wR_factor_ref 0.1049
_reflns_Friedel_coverage 0.748
_reflns_Friedel_fraction_full 1.000
_reflns_Friedel_fraction_max 1.000
_reflns_number_gt 3996
_reflns_number_total 4490
_reflns_threshold_expression 'I > 2\s(I)'
_cod_data_source_file d1cc04177k2.cif
_cod_data_source_block 202010225
_cod_depositor_comments 'Adding full bibliography for 7128943.cif.'
_cod_database_code 7128943
_shelx_shelxl_version_number 2014/7
_shelx_space_group_comment
;
The symmetry employed for this shelxl refinement is uniquely defined
by the following loop, which should always be used as a source of
symmetry information in preference to the above space-group names.
They are only intended as comments.
;
_shelx_estimated_absorpt_t_min 0.909
_shelx_estimated_absorpt_t_max 0.938

loop_
_space_group_symop_operation_xyz
'x, y, z'
'-x+1/2, -y, z+1/2'
'x+1/2, -y+1/2, -z'
'-x, y+1/2, -z+1/2'

loop_
_atom_site_label
_atom_site_type_symbol
_atom_site_fract_x
_atom_site_fract_y
_atom_site_fract_z
_atom_site_U_iso_or_equiv
_atom_site_adp_type
_atom_site_occupancy
_atom_site_site_symmetry_order
_atom_site_calc_flag
_atom_site_refinement_flags_posn
_atom_site_refinement_flags_adp
_atom_site_refinement_flags_occupancy
_atom_site_disorder_assembly
_atom_site_disorder_group
O1 O 0.3349(2) 0.4916(2) 0.18174(8) 0.0673(6) Uani 1 1 d . . . . .
N1 N 0.0977(3) 0.4712(2) 0.16612(10) 0.0603(7) Uani 1 1 d D . . . .
H1 H 0.092(4) 0.517(3) 0.1390(12) 0.077(12) Uiso 1 1 d D . . . .
C1 C -0.1614(4) 0.4196(4) 0.17847(15) 0.0733(9) Uani 1 1 d . . . . .
H1A H -0.1940 0.4684 0.1500 0.088 Uiso 1 1 calc R U . . .
O2 O 0.43406(19) 0.25558(18) 0.29848(8) 0.0521(5) Uani 1 1 d . . . . .
N2 N 0.4653(3) 0.0978(3) 0.24278(12) 0.0615(7) Uani 1 1 d . . . . .
H2A H 0.520(4) 0.073(3) 0.2678(15) 0.071(11) Uiso 1 1 d . . . . .
H2B H 0.432(4) 0.056(4) 0.2138(17) 0.085(12) Uiso 1 1 d . . . . .
C2 C -0.2545(3) 0.3528(4) 0.21027(17) 0.0765(10) Uani 1 1 d . . . . .
H2 H -0.3511 0.3573 0.2031 0.092 Uiso 1 1 calc R U . . .
N3 N 0.1922(4) 0.0864(3) 0.14912(13) 0.0897(11) Uani 1 1 d . . . . .
C3 C -0.2078(3) 0.2804(3) 0.25199(14) 0.0680(9) Uani 1 1 d . . . . .
H3 H -0.2728 0.2368 0.2729 0.082 Uiso 1 1 calc R U . . .
N4 N 0.3870(3) 0.5519(2) 0.44001(9) 0.0568(6) Uani 1 1 d . . . . .
C4 C -0.0644(3) 0.2716(3) 0.26336(12) 0.0535(6) Uani 1 1 d . . . . .
H4 H -0.0326 0.2215 0.2915 0.064 Uiso 1 1 calc R U . . .
C5 C 0.0302(3) 0.3378(2) 0.23253(10) 0.0429(5) Uani 1 1 d . . . . .
C6 C -0.0184(3) 0.4118(3) 0.19030(11) 0.0534(6) Uani 1 1 d . . . . .
C7 C 0.2211(3) 0.4459(3) 0.19191(10) 0.0483(6) Uani 1 1 d . . . . .
C8 C 0.1894(3) 0.3499(2) 0.23748(10) 0.0414(5) Uani 1 1 d . . . . .
C9 C 0.2681(3) 0.2310(2) 0.22606(10) 0.0456(6) Uani 1 1 d . . . . .
C10 C 0.3840(3) 0.1952(2) 0.25430(11) 0.0457(6) Uani 1 1 d . . . . .
C11 C 0.3554(3) 0.3547(2) 0.31857(9) 0.0399(5) Uani 1 1 d . . . . .
C12 C 0.2383(2) 0.4005(2) 0.29180(9) 0.0390(5) Uani 1 1 d . . . . .
C13 C 0.1705(3) 0.4988(2) 0.31704(10) 0.0469(6) Uani 1 1 d . . . . .
H13 H 0.0900 0.5318 0.3008 0.056 Uiso 1 1 calc R U . . .
C14 C 0.2183(3) 0.5489(3) 0.36519(11) 0.0512(6) Uani 1 1 d . . . . .
H14 H 0.1702 0.6155 0.3802 0.061 Uiso 1 1 calc R U . . .
C15 C 0.3375(3) 0.5020(2) 0.39205(10) 0.0449(6) Uani 1 1 d . . . . .
C16 C 0.4051(3) 0.4007(3) 0.36752(10) 0.0445(6) Uani 1 1 d . . . . .
H16 H 0.4832 0.3647 0.3842 0.053 Uiso 1 1 calc R U . . .
C17 C 0.2243(3) 0.1533(3) 0.18297(12) 0.0577(7) Uani 1 1 d . . . . .
C18 C 0.3069(3) 0.6414(3) 0.47192(11) 0.0566(7) Uani 1 1 d . . . . .
H18A H 0.2999 0.6124 0.5092 0.068 Uiso 1 1 calc R U . . .
H18B H 0.2115 0.6468 0.4574 0.068 Uiso 1 1 calc R U . . .
C19 C 0.3718(3) 0.7681(3) 0.47207(10) 0.0496(6) Uani 1 1 d . . . . .
C20 C 0.4322(4) 0.8212(4) 0.42640(13) 0.0733(10) Uani 1 1 d . . . . .
H20 H 0.4381 0.7772 0.3940 0.088 Uiso 1 1 calc R U . . .
C21 C 0.4841(4) 0.9409(4) 0.42909(17) 0.0836(11) Uani 1 1 d . . . . .
H21 H 0.5243 0.9768 0.3984 0.100 Uiso 1 1 calc R U . . .
C22 C 0.4761(4) 1.0055(3) 0.47650(17) 0.0735(9) Uani 1 1 d . . . . .
H22 H 0.5086 1.0862 0.4777 0.088 Uiso 1 1 calc R U . . .
C23 C 0.4214(4) 0.9533(3) 0.52179(15) 0.0723(9) Uani 1 1 d . . . . .
H23 H 0.4191 0.9971 0.5543 0.087 Uiso 1 1 calc R U . . .
C24 C 0.3689(3) 0.8350(3) 0.51974(12) 0.0573(7) Uani 1 1 d . . . . .
H24 H 0.3310 0.7998 0.5510 0.069 Uiso 1 1 calc R U . . .
C25 C 0.5131(3) 0.5071(3) 0.46709(12) 0.0607(8) Uani 1 1 d . . . . .
H25A H 0.5611 0.5763 0.4839 0.073 Uiso 1 1 calc R U . . .
H25B H 0.5763 0.4732 0.4398 0.073 Uiso 1 1 calc R U . . .
C26 C 0.4872(3) 0.4102(3) 0.51036(11) 0.0580(7) Uani 1 1 d . . . . .
C27 C 0.5961(4) 0.3730(4) 0.54425(14) 0.0796(11) Uani 1 1 d . . . . .
H27 H 0.6860 0.4069 0.5402 0.095 Uiso 1 1 calc R U . . .
C28 C 0.5721(6) 0.2845(4) 0.58476(15) 0.0909(14) Uani 1 1 d . . . . .
H28 H 0.6465 0.2593 0.6069 0.109 Uiso 1 1 calc R U . . .
C29 C 0.4416(6) 0.2355(4) 0.59189(15) 0.0876(13) Uani 1 1 d . . . . .
H29 H 0.4260 0.1780 0.6192 0.105 Uiso 1 1 calc R U . . .
C30 C 0.3327(5) 0.2711(4) 0.55870(16) 0.0837(11) Uani 1 1 d . . . . .
H30 H 0.2430 0.2372 0.5633 0.100 Uiso 1 1 calc R U . . .
C31 C 0.3559(4) 0.3577(3) 0.51812(14) 0.0701(9) Uani 1 1 d . . . . .
H31 H 0.2811 0.3807 0.4957 0.084 Uiso 1 1 calc R U . . .

loop_
_atom_site_aniso_label
_atom_site_aniso_U_11
_atom_site_aniso_U_22
_atom_site_aniso_U_33
_atom_site_aniso_U_23
_atom_site_aniso_U_13
_atom_site_aniso_U_12
O1 0.0674(14) 0.0860(15) 0.0486(10) 0.0029(10) 0.0067(10) -0.0260(12)
N1 0.0691(16) 0.0613(16) 0.0506(13) 0.0171(12) -0.0099(12) -0.0045(13)
C1 0.0622(19) 0.075(2) 0.082(2) 0.0002(18) -0.0269(17) 0.0118(16)
O2 0.0422(9) 0.0580(11) 0.0561(10) -0.0184(9) -0.0106(8) 0.0097(8)
N2 0.0546(14) 0.0611(16) 0.0686(16) -0.0232(13) -0.0123(13) 0.0144(12)
C2 0.0416(16) 0.088(2) 0.100(3) -0.023(2) -0.0113(16) 0.0013(16)
N3 0.113(3) 0.087(2) 0.0687(17) -0.0302(17) -0.0278(18) 0.002(2)
C3 0.0484(15) 0.075(2) 0.080(2) -0.0174(18) 0.0067(15) -0.0151(15)
N4 0.0658(15) 0.0564(14) 0.0483(12) -0.0157(10) -0.0097(11) 0.0017(12)
C4 0.0543(15) 0.0529(16) 0.0534(14) -0.0038(12) 0.0003(12) -0.0097(12)
C5 0.0426(13) 0.0431(13) 0.0430(12) -0.0059(10) -0.0041(10) -0.0006(10)
C6 0.0540(15) 0.0514(16) 0.0549(15) -0.0007(12) -0.0111(12) 0.0011(12)
C7 0.0560(15) 0.0524(14) 0.0364(12) -0.0033(10) 0.0001(11) -0.0091(12)
C8 0.0426(13) 0.0444(13) 0.0371(11) -0.0009(10) -0.0006(10) -0.0019(10)
C9 0.0457(13) 0.0505(14) 0.0407(12) -0.0068(10) -0.0028(10) -0.0011(11)
C10 0.0407(12) 0.0474(14) 0.0489(13) -0.0099(11) 0.0015(10) -0.0024(10)
C11 0.0394(12) 0.0391(12) 0.0413(11) -0.0026(10) 0.0010(10) -0.0028(10)
C12 0.0411(12) 0.0400(12) 0.0360(10) 0.0016(9) 0.0012(9) -0.0025(10)
C13 0.0523(14) 0.0455(13) 0.0429(12) 0.0026(11) -0.0039(11) 0.0065(11)
C14 0.0621(16) 0.0443(14) 0.0471(13) -0.0070(11) -0.0008(12) 0.0092(12)
C15 0.0520(14) 0.0432(13) 0.0395(12) -0.0025(10) -0.0007(10) -0.0078(11)
C16 0.0418(13) 0.0472(14) 0.0444(13) -0.0014(10) -0.0057(10) -0.0022(11)
C17 0.0590(16) 0.0620(17) 0.0523(15) -0.0106(14) -0.0096(13) 0.0043(14)
C18 0.0674(18) 0.0607(17) 0.0416(13) -0.0092(12) 0.0007(12) -0.0060(14)
C19 0.0519(14) 0.0544(15) 0.0425(13) -0.0035(11) -0.0015(11) 0.0028(12)
C20 0.094(3) 0.078(2) 0.0477(16) -0.0019(14) 0.0116(16) -0.004(2)
C21 0.085(3) 0.085(3) 0.080(2) 0.025(2) 0.0217(19) -0.006(2)
C22 0.065(2) 0.0575(19) 0.098(3) -0.0023(18) 0.0032(19) -0.0026(16)
C23 0.085(2) 0.0589(19) 0.073(2) -0.0166(16) 0.0034(18) -0.0029(17)
C24 0.0662(17) 0.0549(17) 0.0506(14) -0.0091(12) 0.0042(13) 0.0000(14)
C25 0.0582(17) 0.071(2) 0.0526(15) -0.0186(14) -0.0107(13) -0.0088(15)
C26 0.0672(18) 0.0598(17) 0.0470(14) -0.0166(12) -0.0112(13) 0.0107(14)
C27 0.068(2) 0.112(3) 0.0588(18) -0.0166(19) -0.0104(16) 0.026(2)
C28 0.116(3) 0.099(3) 0.058(2) -0.0081(19) -0.021(2) 0.048(3)
C29 0.143(4) 0.063(2) 0.0570(19) -0.0102(16) -0.009(2) 0.011(3)
C30 0.111(3) 0.063(2) 0.077(2) -0.0030(18) -0.008(2) -0.014(2)
C31 0.078(2) 0.0592(18) 0.0732(19) -0.0033(16) -0.0192(17) -0.0067(17)

loop_
_atom_type_symbol
_atom_type_description
_atom_type_scat_dispersion_real
_atom_type_scat_dispersion_imag
_atom_type_scat_source
C C 0.0181 0.0091 'International Tables Vol C Tables 4.2.6.8 and 6.1.1.4'
H H 0.0000 0.0000 'International Tables Vol C Tables 4.2.6.8 and 6.1.1.4'
N N 0.0311 0.0180 'International Tables Vol C Tables 4.2.6.8 and 6.1.1.4'
O O 0.0492 0.0322 'International Tables Vol C Tables 4.2.6.8 and 6.1.1.4'

loop_
_geom_angle_atom_site_label_1
_geom_angle_atom_site_label_2
_geom_angle_atom_site_label_3
_geom_angle
_geom_angle_site_symmetry_1
_geom_angle_site_symmetry_3
_geom_angle_publ_flag
C7 N1 C6 112.3(2) . . ?
C7 N1 H1 123(3) . . ?
C6 N1 H1 124(3) . . ?
C2 C1 C6 118.0(3) . . ?
C2 C1 H1A 121.0 . . ?
C6 C1 H1A 121.0 . . ?
C10 O2 C11 118.12(19) . . ?
C10 N2 H2A 117(3) . . ?
C10 N2 H2B 112(3) . . ?
H2A N2 H2B 129(4) . . ?
C3 C2 C1 121.5(3) . . ?
C3 C2 H2 119.2 . . ?
C1 C2 H2 119.2 . . ?
C2 C3 C4 120.4(3) . . ?
C2 C3 H3 119.8 . . ?
C4 C3 H3 119.8 . . ?
C15 N4 C25 122.5(2) . . ?
C15 N4 C18 123.1(3) . . ?
C25 N4 C18 113.8(2) . . ?
C5 C4 C3 119.2(3) . . ?
C5 C4 H4 120.4 . . ?
C3 C4 H4 120.4 . . ?
C4 C5 C6 120.0(3) . . ?
C4 C5 C8 130.3(2) . . ?
C6 C5 C8 109.7(2) . . ?
C1 C6 C5 120.9(3) . . ?
C1 C6 N1 130.1(3) . . ?
C5 C6 N1 108.9(2) . . ?
O1 C7 N1 125.7(3) . . ?
O1 C7 C8 126.4(3) . . ?
N1 C7 C8 107.9(2) . . ?
C5 C8 C12 113.9(2) . . ?
C5 C8 C9 113.3(2) . . ?
C12 C8 C9 108.9(2) . . ?
C5 C8 C7 101.0(2) . . ?
C12 C8 C7 109.3(2) . . ?
C9 C8 C7 110.2(2) . . ?
C10 C9 C17 116.6(3) . . ?
C10 C9 C8 123.1(2) . . ?
C17 C9 C8 120.3(2) . . ?
N2 C10 C9 125.7(2) . . ?
N2 C10 O2 110.7(2) . . ?
C9 C10 O2 123.6(2) . . ?
C12 C11 C16 123.7(2) . . ?
C12 C11 O2 122.4(2) . . ?
C16 C11 O2 113.9(2) . . ?
C11 C12 C13 115.7(2) . . ?
C11 C12 C8 122.2(2) . . ?
C13 C12 C8 122.1(2) . . ?
C14 C13 C12 122.5(2) . . ?
C14 C13 H13 118.8 . . ?
C12 C13 H13 118.8 . . ?
C13 C14 C15 121.4(3) . . ?
C13 C14 H14 119.3 . . ?
C15 C14 H14 119.3 . . ?
N4 C15 C14 122.0(3) . . ?
N4 C15 C16 121.4(3) . . ?
C14 C15 C16 116.6(2) . . ?
C11 C16 C15 120.1(2) . . ?
C11 C16 H16 120.0 . . ?
C15 C16 H16 120.0 . . ?
N3 C17 C9 177.0(4) . . ?
N4 C18 C19 113.6(3) . . ?
N4 C18 H18A 108.8 . . ?
C19 C18 H18A 108.8 . . ?
N4 C18 H18B 108.8 . . ?
C19 C18 H18B 108.8 . . ?
H18A C18 H18B 107.7 . . ?
C24 C19 C20 118.3(3) . . ?
C24 C19 C18 118.5(3) . . ?
C20 C19 C18 123.2(3) . . ?
C19 C20 C21 119.8(3) . . ?
C19 C20 H20 120.1 . . ?
C21 C20 H20 120.1 . . ?
C22 C21 C20 120.3(3) . . ?
C22 C21 H21 119.9 . . ?
C20 C21 H21 119.9 . . ?
C23 C22 C21 120.5(3) . . ?
C23 C22 H22 119.8 . . ?
C21 C22 H22 119.8 . . ?
C22 C23 C24 120.0(3) . . ?
C22 C23 H23 120.0 . . ?
C24 C23 H23 120.0 . . ?
C19 C24 C23 121.1(3) . . ?
C19 C24 H24 119.4 . . ?
C23 C24 H24 119.4 . . ?
N4 C25 C26 115.1(3) . . ?
N4 C25 H25A 108.5 . . ?
C26 C25 H25A 108.5 . . ?
N4 C25 H25B 108.5 . . ?
C26 C25 H25B 108.5 . . ?
H25A C25 H25B 107.5 . . ?
C31 C26 C27 117.6(3) . . ?
C31 C26 C25 122.0(3) . . ?
C27 C26 C25 120.4(3) . . ?
C26 C27 C28 120.5(4) . . ?
C26 C27 H27 119.8 . . ?
C28 C27 H27 119.8 . . ?
C29 C28 C27 120.6(4) . . ?
C29 C28 H28 119.7 . . ?
C27 C28 H28 119.7 . . ?
C28 C29 C30 119.7(4) . . ?
C28 C29 H29 120.2 . . ?
C30 C29 H29 120.2 . . ?
C29 C30 C31 120.1(4) . . ?
C29 C30 H30 120.0 . . ?
C31 C30 H30 120.0 . . ?
C26 C31 C30 121.5(3) . . ?
C26 C31 H31 119.2 . . ?
C30 C31 H31 119.2 . . ?

loop_
_geom_bond_atom_site_label_1
_geom_bond_atom_site_label_2
_geom_bond_distance
_geom_bond_site_symmetry_2
_geom_bond_publ_flag
O1 C7 1.210(3) . ?
N1 C7 1.353(4) . ?
N1 C6 1.403(4) . ?
N1 H1 0.83(2) . ?
C1 C2 1.382(5) . ?
C1 C6 1.383(4) . ?
C1 H1A 0.9300 . ?
O2 C10 1.353(3) . ?
O2 C11 1.399(3) . ?
N2 C10 1.339(4) . ?
N2 H2A 0.85(4) . ?
N2 H2B 0.90(4) . ?
C2 C3 1.365(5) . ?
C2 H2 0.9300 . ?
N3 C17 1.146(4) . ?
C3 C4 1.385(4) . ?
C3 H3 0.9300 . ?
N4 C15 1.379(3) . ?
N4 C25 1.447(4) . ?
N4 C18 1.461(4) . ?
C4 C5 1.374(4) . ?
C4 H4 0.9300 . ?
C5 C6 1.391(4) . ?
C5 C8 1.513(3) . ?
C7 C8 1.559(3) . ?
C8 C12 1.515(3) . ?
C8 C9 1.518(4) . ?
C9 C10 1.352(4) . ?
C9 C17 1.416(4) . ?
C11 C12 1.379(3) . ?
C11 C16 1.384(3) . ?
C12 C13 1.392(3) . ?
C13 C14 1.378(4) . ?
C13 H13 0.9300 . ?
C14 C15 1.401(4) . ?
C14 H14 0.9300 . ?
C15 C16 1.408(4) . ?
C16 H16 0.9300 . ?
C18 C19 1.508(4) . ?
C18 H18A 0.9700 . ?
C18 H18B 0.9700 . ?
C19 C24 1.379(4) . ?
C19 C20 1.384(4) . ?
C20 C21 1.393(6) . ?
C20 H20 0.9300 . ?
C21 C22 1.362(6) . ?
C21 H21 0.9300 . ?
C22 C23 1.351(5) . ?
C22 H22 0.9300 . ?
C23 C24 1.381(5) . ?
C23 H23 0.9300 . ?
C24 H24 0.9300 . ?
C25 C26 1.516(5) . ?
C25 H25A 0.9700 . ?
C25 H25B 0.9700 . ?
C26 C31 1.378(5) . ?
C26 C27 1.383(5) . ?
C27 C28 1.403(6) . ?
C27 H27 0.9300 . ?
C28 C29 1.353(7) . ?
C28 H28 0.9300 . ?
C29 C30 1.367(6) . ?
C29 H29 0.9300 . ?
C30 C31 1.389(5) . ?
C30 H30 0.9300 . ?
C31 H31 0.9300 . ?

loop_
_geom_hbond_atom_site_label_D
_geom_hbond_atom_site_label_H
_geom_hbond_atom_site_label_A
_geom_hbond_distance_DH
_geom_hbond_distance_HA
_geom_hbond_distance_DA
_geom_hbond_angle_DHA
_geom_hbond_site_symmetry_A
N2 H2A O1 0.85(4) 2.05(4) 2.885(4) 170(4) 4_645
N2 H2B N3 0.90(4) 2.78(4) 3.455(4) 132(3) .

loop_
_geom_torsion_atom_site_label_1
_geom_torsion_atom_site_label_2
_geom_torsion_atom_site_label_3
_geom_torsion_atom_site_label_4
_geom_torsion
_geom_torsion_site_symmetry_1
_geom_torsion_site_symmetry_2
_geom_torsion_site_symmetry_3
_geom_torsion_site_symmetry_4
_geom_torsion_publ_flag
C6 C1 C2 C3 -0.4(6) . . . . ?
C1 C2 C3 C4 -0.4(5) . . . . ?
C2 C3 C4 C5 0.8(5) . . . . ?
C3 C4 C5 C6 -0.4(4) . . . . ?
C3 C4 C5 C8 176.9(3) . . . . ?
C2 C1 C6 C5 0.7(5) . . . . ?
C2 C1 C6 N1 -178.1(3) . . . . ?
C4 C5 C6 C1 -0.3(4) . . . . ?
C8 C5 C6 C1 -178.2(3) . . . . ?
C4 C5 C6 N1 178.7(2) . . . . ?
C8 C5 C6 N1 0.9(3) . . . . ?
C7 N1 C6 C1 175.6(3) . . . . ?
C7 N1 C6 C5 -3.4(3) . . . . ?
C6 N1 C7 O1 -174.6(3) . . . . ?
C6 N1 C7 C8 4.3(3) . . . . ?
C4 C5 C8 C12 -59.1(4) . . . . ?
C6 C5 C8 C12 118.4(2) . . . . ?
C4 C5 C8 C9 66.1(3) . . . . ?
C6 C5 C8 C9 -116.4(2) . . . . ?
C4 C5 C8 C7 -176.1(3) . . . . ?
C6 C5 C8 C7 1.4(3) . . . . ?
O1 C7 C8 C5 175.5(3) . . . . ?
N1 C7 C8 C5 -3.4(3) . . . . ?
O1 C7 C8 C12 55.2(4) . . . . ?
N1 C7 C8 C12 -123.7(2) . . . . ?
O1 C7 C8 C9 -64.4(3) . . . . ?
N1 C7 C8 C9 116.7(2) . . . . ?
C5 C8 C9 C10 -141.6(3) . . . . ?
C12 C8 C9 C10 -13.8(3) . . . . ?
C7 C8 C9 C10 106.1(3) . . . . ?
C5 C8 C9 C17 40.6(3) . . . . ?
C12 C8 C9 C17 168.5(2) . . . . ?
C7 C8 C9 C17 -71.7(3) . . . . ?
C17 C9 C10 N2 4.6(4) . . . . ?
C8 C9 C10 N2 -173.3(3) . . . . ?
C17 C9 C10 O2 -176.0(3) . . . . ?
C8 C9 C10 O2 6.2(4) . . . . ?
C11 O2 C10 N2 -175.3(2) . . . . ?
C11 O2 C10 C9 5.2(4) . . . . ?
C10 O2 C11 C12 -7.0(3) . . . . ?
C10 O2 C11 C16 172.3(2) . . . . ?
C16 C11 C12 C13 0.3(4) . . . . ?
O2 C11 C12 C13 179.6(2) . . . . ?
C16 C11 C12 C8 178.3(2) . . . . ?
O2 C11 C12 C8 -2.4(4) . . . . ?
C5 C8 C12 C11 139.3(2) . . . . ?
C9 C8 C12 C11 11.8(3) . . . . ?
C7 C8 C12 C11 -108.6(3) . . . . ?
C5 C8 C12 C13 -42.8(3) . . . . ?
C9 C8 C12 C13 -170.3(2) . . . . ?
C7 C8 C12 C13 69.3(3) . . . . ?
C11 C12 C13 C14 1.1(4) . . . . ?
C8 C12 C13 C14 -176.9(2) . . . . ?
C12 C13 C14 C15 -1.0(4) . . . . ?
C25 N4 C15 C14 -177.7(3) . . . . ?
C18 N4 C15 C14 11.6(4) . . . . ?
C25 N4 C15 C16 2.2(4) . . . . ?
C18 N4 C15 C16 -168.5(3) . . . . ?
C13 C14 C15 N4 179.5(3) . . . . ?
C13 C14 C15 C16 -0.4(4) . . . . ?
C12 C11 C16 C15 -1.7(4) . . . . ?
O2 C11 C16 C15 178.9(2) . . . . ?
N4 C15 C16 C11 -178.2(2) . . . . ?
C14 C15 C16 C11 1.7(4) . . . . ?
C15 N4 C18 C19 -111.5(3) . . . . ?
C25 N4 C18 C19 77.0(3) . . . . ?
N4 C18 C19 C24 -141.1(3) . . . . ?
N4 C18 C19 C20 40.0(4) . . . . ?
C24 C19 C20 C21 -2.0(5) . . . . ?
C18 C19 C20 C21 177.0(3) . . . . ?
C19 C20 C21 C22 0.3(6) . . . . ?
C20 C21 C22 C23 1.8(6) . . . . ?
C21 C22 C23 C24 -2.1(6) . . . . ?
C20 C19 C24 C23 1.7(5) . . . . ?
C18 C19 C24 C23 -177.3(3) . . . . ?
C22 C23 C24 C19 0.3(6) . . . . ?
C15 N4 C25 C26 -93.1(3) . . . . ?
C18 N4 C25 C26 78.4(3) . . . . ?
N4 C25 C26 C31 8.1(4) . . . . ?
N4 C25 C26 C27 -170.8(3) . . . . ?
C31 C26 C27 C28 0.2(5) . . . . ?
C25 C26 C27 C28 179.2(3) . . . . ?
C26 C27 C28 C29 -1.0(6) . . . . ?
C27 C28 C29 C30 1.1(6) . . . . ?
C28 C29 C30 C31 -0.4(6) . . . . ?
C27 C26 C31 C30 0.5(5) . . . . ?
C25 C26 C31 C30 -178.5(3) . . . . ?
C29 C30 C31 C26 -0.4(6) . . . . ?
